data_4111430
loop_
_publ_author_name
'P. Venkateswara Rao'
'Sumit Bhaduri'
'Jianfeng Jiang'
'Daewon Hong'
'R. H. Holm'

_publ_section_title
;
 On [Fe4S4]2+-(\m2-SR)-MII Bridge Formation in the Synthesis of an
 A-Cluster Analogue of Carbon Monoxide Dehydrogenase/Acetylcoenzyme A
 Synthase
;
_journal_name_full 'Journal of the American Chemical Society'
_journal_page_first 1933
_journal_page_last 1945
_journal_paper_doi 10.1021/ja040222n
_journal_volume 127
_journal_year 2005
_chemical_formula_sum 'C11 H24 Cl2 Fe N2 Ni S2'
_chemical_formula_weight 433.90
_chemical_name_systematic
; 
 ? 
;
_space_group_IT_number 19
_symmetry_cell_setting orthorhombic
_symmetry_space_group_name_Hall 'P 2ac 2ab'
_symmetry_space_group_name_H-M 'P 21 21 21'
_atom_sites_solution_hydrogens geom
_atom_sites_solution_primary direct
_atom_sites_solution_secondary difmap
_audit_creation_method SHELXL-97
_cell_angle_alpha 90.00
_cell_angle_beta 90.00
_cell_angle_gamma 90.00
_cell_formula_units_Z 4
_cell_length_a 8.8102(14)
_cell_length_b 12.479(2)
_cell_length_c 16.025(3)
_cell_measurement_reflns_used 1796
_cell_measurement_temperature 273(2)
_cell_measurement_theta_max 23.01
_cell_measurement_theta_min 2.54
_cell_volume 1761.8(5)
_computing_cell_refinement 'Bruker SMART'
_computing_data_collection 'Bruker SMART'
_computing_data_reduction 'Bruker SAINT'
_computing_molecular_graphics 'Bruker SHELXTL'
_computing_publication_material 'Bruker SHELXTL'
_computing_structure_refinement 'SHELXL-97 (Sheldrick, 1997)'
_computing_structure_solution 'SHELXS-97 (Sheldrick, 1990)'
_diffrn_ambient_temperature 273(2)
_diffrn_measured_fraction_theta_full 0.990
_diffrn_measured_fraction_theta_max 0.990
_diffrn_measurement_device_type 'CCD area detector'
_diffrn_measurement_method 'phi and omega scans'
_diffrn_radiation_monochromator graphite
_diffrn_radiation_source 'fine-focus sealed tube'
_diffrn_radiation_type MoK\a
_diffrn_radiation_wavelength 0.71073
_diffrn_reflns_av_R_equivalents 0.1235
_diffrn_reflns_av_sigmaI/netI 0.1407
_diffrn_reflns_limit_h_max 9
_diffrn_reflns_limit_h_min -9
_diffrn_reflns_limit_k_max 12
_diffrn_reflns_limit_k_min -13
_diffrn_reflns_limit_l_max 16
_diffrn_reflns_limit_l_min -17
_diffrn_reflns_number 7466
_diffrn_reflns_theta_full 22.49
_diffrn_reflns_theta_max 22.49
_diffrn_reflns_theta_min 2.07
_exptl_absorpt_coefficient_mu 2.420
_exptl_absorpt_correction_type none
_exptl_crystal_density_diffrn 1.636
_exptl_crystal_density_meas 0
_exptl_crystal_F_000 896
_refine_diff_density_max 0.642
_refine_diff_density_min -0.740
_refine_diff_density_rms 0.161
_refine_ls_abs_structure_details 'Flack H D (1983), Acta Cryst. A39, 876-881'
_refine_ls_abs_structure_Flack 0.06(4)
_refine_ls_extinction_method none
_refine_ls_goodness_of_fit_ref 1.098
_refine_ls_hydrogen_treatment mixed
_refine_ls_matrix_type full
_refine_ls_number_parameters 174
_refine_ls_number_reflns 2277
_refine_ls_number_restraints 0
_refine_ls_restrained_S_all 1.098
_refine_ls_R_factor_all 0.0736
_refine_ls_R_factor_gt 0.0709
_refine_ls_shift/su_max 0.000
_refine_ls_shift/su_mean 0.000
_refine_ls_structure_factor_coef Fsqd
_refine_ls_weighting_details 'calc w=1/[\s^2^(Fo^2^)+(0.0565P)^2^+2.5696P] where P=(Fo^2^+2Fc^2^)/3'
_refine_ls_weighting_scheme calc
_refine_ls_wR_factor_gt 0.1692
_refine_ls_wR_factor_ref 0.1720
_reflns_number_gt 2169
_reflns_number_total 2277
_reflns_threshold_expression >2sigma(I)
_cod_data_source_file ja040222n_03.cif
_cod_data_source_block 00sb121p212121
_cod_database_code 4111430

loop_
_symmetry_equiv_pos_as_xyz
'x, y, z'
'-x+1/2, -y, z+1/2'
'-x, y+1/2, -z+1/2'
'x+1/2, -y+1/2, -z'

loop_
_atom_site_label
_atom_site_type_symbol
_atom_site_fract_x
_atom_site_fract_y
_atom_site_fract_z
_atom_site_U_iso_or_equiv
_atom_site_adp_type
_atom_site_occupancy
_atom_site_symmetry_multiplicity
_atom_site_calc_flag
_atom_site_refinement_flags
Ni1 Ni 0.11726(11) 0.99873(9) 0.08428(7) 0.0165(4) Uani 1 1 d .
Fe1 Fe -0.03126(15) 1.01352(12) -0.06947(8) 0.0244(4) Uani 1 1 d .
S1 S -0.1290(2) 0.9848(2) 0.07026(16) 0.0269(6) Uani 1 1 d .
S2 S 0.0783(3) 1.14923(19) 0.01896(16) 0.0212(6) Uani 1 1 d .
Cl1 Cl 0.1507(3) 0.8961(2) -0.11179(16) 0.0323(7) Uani 1 1 d .
Cl2 Cl -0.2025(4) 1.0631(3) -0.1637(2) 0.0606(10) Uani 1 1 d .
C6 C 0.3743(12) 1.0939(8) 0.0075(6) 0.026(2) Uani 1 1 d .
H6A H 0.3633 1.0467 -0.0402 0.031 Uiso 1 1 calc R
H6B H 0.4790 1.1178 0.0097 0.031 Uiso 1 1 calc R
N1 N 0.1199(9) 0.8551(6) 0.1386(5) 0.0201(19) Uani 1 1 d .
C3 C 0.2644(11) 0.7926(9) 0.1303(7) 0.027(2) Uani 1 1 d .
H3A H 0.2726 0.7666 0.0735 0.032 Uiso 1 1 calc R
H3B H 0.2589 0.7306 0.1667 0.032 Uiso 1 1 calc R
C5 C 0.4408(11) 0.9398(8) 0.0860(6) 0.025(2) Uani 1 1 d .
H5A H 0.5436 0.9652 0.0948 0.029 Uiso 1 1 calc R
H5B H 0.4375 0.9063 0.0314 0.029 Uiso 1 1 calc R
N2 N 0.3370(9) 1.0339(6) 0.0855(4) 0.0147(17) Uani 1 1 d .
C1 C -0.1584(11) 0.8471(9) 0.1016(7) 0.029(2) Uani 1 1 d .
H1A H -0.1995 0.8442 0.1577 0.035 Uiso 1 1 calc R
H1B H -0.2292 0.8122 0.0640 0.035 Uiso 1 1 calc R
C4 C 0.4059(12) 0.8551(9) 0.1512(7) 0.030(3) Uani 1 1 d .
H4A H 0.4911 0.8062 0.1554 0.036 Uiso 1 1 calc R
H4B H 0.3930 0.8895 0.2051 0.036 Uiso 1 1 calc R
C2 C -0.0035(12) 0.7909(8) 0.0984(8) 0.032(3) Uani 1 1 d .
H2A H -0.0112 0.7222 0.1263 0.038 Uiso 1 1 calc R
H2B H 0.0232 0.7776 0.0406 0.038 Uiso 1 1 calc R
C7 C 0.2708(11) 1.1899(8) -0.0029(7) 0.027(3) Uani 1 1 d .
H7A H 0.2780 1.2171 -0.0595 0.032 Uiso 1 1 calc R
H7B H 0.3011 1.2465 0.0351 0.032 Uiso 1 1 calc R
C10 C 0.3601(11) 1.1024(9) 0.1615(6) 0.024(2) Uani 1 1 d .
H10A H 0.3339 1.0602 0.2102 0.029 Uiso 1 1 calc R
H10B H 0.2892 1.1618 0.1588 0.029 Uiso 1 1 calc R
C8 C 0.0823(13) 0.8758(10) 0.2298(6) 0.033(3) Uani 1 1 d .
H8A H 0.1681 0.9121 0.2550 0.040 Uiso 1 1 calc R
H8B H -0.0032 0.9247 0.2319 0.040 Uiso 1 1 calc R
C11 C 0.5207(12) 1.1486(9) 0.1747(7) 0.033(3) Uani 1 1 d .
H11A H 0.5883 1.0922 0.1915 0.050 Uiso 1 1 calc R
H11B H 0.5176 1.2026 0.2174 0.050 Uiso 1 1 calc R
H11C H 0.5563 1.1798 0.1235 0.050 Uiso 1 1 calc R
C9 C 0.0441(15) 0.7787(13) 0.2831(9) 0.056(4) Uani 1 1 d .
H9A H -0.0411 0.7417 0.2594 0.084 Uiso 1 1 calc R
H9B H 0.0193 0.8016 0.3386 0.084 Uiso 1 1 calc R
H9C H 0.1300 0.7314 0.2850 0.084 Uiso 1 1 calc R

loop_
_atom_site_aniso_label
_atom_site_aniso_U_11
_atom_site_aniso_U_22
_atom_site_aniso_U_33
_atom_site_aniso_U_23
_atom_site_aniso_U_13
_atom_site_aniso_U_12
Ni1 0.0132(6) 0.0178(7) 0.0185(7) -0.0004(5) -0.0001(4) 0.0001(5)
Fe1 0.0234(7) 0.0242(8) 0.0257(8) -0.0007(6) -0.0069(6) 0.0009(7)
S1 0.0119(11) 0.0336(14) 0.0353(15) 0.0032(13) -0.0014(10) -0.0021(12)
S2 0.0171(12) 0.0158(12) 0.0307(14) 0.0001(11) -0.0042(11) 0.0040(11)
Cl1 0.0363(15) 0.0290(13) 0.0315(15) -0.0077(11) -0.0049(12) 0.0108(13)
Cl2 0.057(2) 0.074(2) 0.051(2) -0.0016(17) -0.0355(18) 0.020(2)
C6 0.026(6) 0.018(5) 0.034(6) -0.001(4) -0.001(5) 0.003(5)
N1 0.016(4) 0.017(4) 0.027(5) 0.003(4) -0.010(4) -0.002(4)
C3 0.030(6) 0.024(6) 0.025(6) 0.004(5) -0.004(5) 0.000(5)
C5 0.013(5) 0.031(5) 0.030(6) -0.001(5) 0.001(4) -0.006(5)
N2 0.020(4) 0.013(4) 0.011(4) 0.003(3) -0.002(3) 0.009(3)
C1 0.016(5) 0.040(6) 0.030(6) 0.009(5) 0.003(5) -0.008(5)
C4 0.029(6) 0.025(6) 0.035(6) -0.001(5) 0.001(5) 0.022(5)
C2 0.033(6) 0.023(5) 0.040(7) 0.001(5) 0.002(5) -0.012(5)
C7 0.022(6) 0.025(6) 0.034(6) -0.001(5) 0.007(5) -0.015(5)
C10 0.024(6) 0.038(6) 0.010(5) -0.003(4) 0.001(4) 0.010(5)
C8 0.031(6) 0.043(7) 0.025(6) 0.003(5) -0.010(5) -0.012(6)
C11 0.025(6) 0.038(6) 0.037(6) -0.008(5) -0.009(5) -0.007(6)
C9 0.034(7) 0.080(10) 0.054(9) 0.040(8) 0.003(6) -0.001(8)

loop_
_atom_type_symbol
_atom_type_description
_atom_type_scat_dispersion_real
_atom_type_scat_dispersion_imag
_atom_type_scat_source
C C 0.0033 0.0016 'International Tables Vol C Tables 4.2.6.8 and 6.1.1.4'
H H 0.0000 0.0000 'International Tables Vol C Tables 4.2.6.8 and 6.1.1.4'
N N 0.0061 0.0033 'International Tables Vol C Tables 4.2.6.8 and 6.1.1.4'
S S 0.1246 0.1234 'International Tables Vol C Tables 4.2.6.8 and 6.1.1.4'
Cl Cl 0.1484 0.1585 'International Tables Vol C Tables 4.2.6.8 and 6.1.1.4'
Fe Fe 0.3463 0.8444 'International Tables Vol C Tables 4.2.6.8 and 6.1.1.4'
Ni Ni 0.3393 1.1124 'International Tables Vol C Tables 4.2.6.8 and 6.1.1.4'

loop_
_geom_angle_atom_site_label_1
_geom_angle_atom_site_label_2
_geom_angle_atom_site_label_3
_geom_angle
N2 Ni1 N1 100.5(3)
N2 Ni1 S2 88.2(2)
N1 Ni1 S2 171.0(2)
N2 Ni1 S1 170.2(2)
N1 Ni1 S1 89.2(2)
S2 Ni1 S1 82.10(10)
N2 Ni1 Fe1 116.8(2)
N1 Ni1 Fe1 116.7(2)
S2 Ni1 Fe1 56.33(8)
S1 Ni1 Fe1 56.68(8)
Cl2 Fe1 Cl1 117.07(13)
Cl2 Fe1 S2 118.41(13)
Cl1 Fe1 S2 110.23(11)
Cl2 Fe1 S1 115.28(13)
Cl1 Fe1 S1 115.48(11)
S2 Fe1 S1 72.73(10)
Cl2 Fe1 Ni1 159.20(12)
Cl1 Fe1 Ni1 83.71(8)
S2 Fe1 Ni1 48.76(7)
S1 Fe1 Ni1 48.92(6)
C1 S1 Ni1 100.9(3)
C1 S1 Fe1 116.6(4)
Ni1 S1 Fe1 74.40(8)
C7 S2 Ni1 100.8(4)
C7 S2 Fe1 117.4(4)
Ni1 S2 Fe1 74.91(9)
N2 C6 C7 110.9(8)
C2 N1 C3 107.5(7)
C2 N1 C8 110.2(8)
C3 N1 C8 111.0(8)
C2 N1 Ni1 106.6(6)
C3 N1 Ni1 116.1(6)
C8 N1 Ni1 105.3(6)
N1 C3 C4 114.4(8)
N2 C5 C4 115.4(8)
C5 N2 C6 105.4(7)
C5 N2 C10 111.2(7)
C6 N2 C10 111.3(7)
C5 N2 Ni1 115.2(6)
C6 N2 Ni1 108.5(5)
C10 N2 Ni1 105.4(5)
C2 C1 S1 107.3(7)
C3 C4 C5 112.0(9)
N1 C2 C1 112.8(8)
C6 C7 S2 108.7(7)
N2 C10 C11 116.7(8)
C9 C8 N1 116.9(10)

loop_
_geom_bond_atom_site_label_1
_geom_bond_atom_site_label_2
_geom_bond_distance
Ni1 N2 1.985(8)
Ni1 N1 1.992(8)
Ni1 S2 2.177(3)
Ni1 S1 2.188(2)
Ni1 Fe1 2.7958(17)
Fe1 Cl2 2.222(3)
Fe1 Cl1 2.275(3)
Fe1 S2 2.410(3)
Fe1 S1 2.426(3)
S1 C1 1.809(11)
S2 C7 1.805(9)
C6 N2 1.493(12)
C6 C7 1.515(14)
N1 C2 1.496(14)
N1 C3 1.498(13)
N1 C8 1.521(13)
C3 C4 1.508(16)
C5 N2 1.488(12)
C5 C4 1.518(15)
N2 C10 1.502(12)
C1 C2 1.535(15)
C10 C11 1.543(14)
C8 C9 1.521(16)
